data_4023581
loop_
_publ_author_name
'Barbara Branchi'
'Vincenzo Balzani'
'Paola Ceroni'
'Mireia Campa\~n\'a Kuchenbrandt'
'Frank-Gerrit Kl\"arner'
'Dieter Bl\"aser'
'Roland Boese'

_publ_contact_author
;
         Prof. Dr. Boese, Roland
         Fachbereich Chemie der
         Universit\"at Duisburg-Essen
         Campus Essen Universit\"atsstr. 3-5
         D-45117 Essen, Germany
;
_publ_contact_author_email roland.boese@.uni-essen.de
_publ_contact_author_fax '++49 (0)201 183 2535'
_publ_contact_author_phone '++49 (0)201 183 2416'
_publ_section_title
;
 Molecular Clips with Extended Aromatic Sidewalls as Receptors
 for Electron-Acceptor Molecules. Synthesis and NMR,
 Photophysical, and Electrochemical Properties
;
_journal_name_full 'Journal of Organic Chemistry'
_journal_page_first 5839
_journal_page_last 5851
_journal_paper_doi 10.1021/jo8007513
_journal_volume 73
_journal_year 2008
_chemical_formula_moiety 'C56 H32 O4 * 2 C H Cl3'
_chemical_formula_sum 'C58 H34 Cl6 O4'
_chemical_formula_weight 1013.10
_chemical_name_systematic
; 
 8,19-Diacetoxy-(7a,9a,18a,20a)-7,9,18,20-tetrahydro-
 7,20:9,18-dimethanononaphthacene 
;
_space_group_IT_number 2
_symmetry_cell_setting triclinic
_symmetry_space_group_name_Hall '-P 1'
_symmetry_space_group_name_H-M 'P -1'
_atom_sites_solution_hydrogens geom
_atom_sites_solution_primary direct
_atom_sites_solution_secondary difmap
_audit_creation_method SHELXL-97
_cell_angle_alpha 89.845(3)
_cell_angle_beta 77.689(3)
_cell_angle_gamma 69.656(2)
_cell_formula_units_Z 4
_cell_length_a 14.9970(7)
_cell_length_b 16.5112(8)
_cell_length_c 20.8902(10)
_cell_measurement_reflns_used 8848
_cell_measurement_temperature 183(2)
_cell_measurement_theta_max 19.35
_cell_measurement_theta_min 2.22
_cell_volume 4724.2(4)
_computing_cell_refinement 'BRUKER AXS SMART APEX 2 Vers. 1.0-27'
_computing_data_collection 'BRUKER AXS SMART APEX 2 Vers. 1.0-27'
_computing_data_reduction 'BRUKER AXS SMART APEX 2 Vers. 1.0-27'
_computing_molecular_graphics 'BRUKER AXS SHELXTL (c) 2001 / Vers.6.12'
_computing_publication_material 'BRUKER AXS SHELXTL (c) 2001 / Vers.6.12'
_computing_structure_refinement 'BRUKER AXS SHELXTL (c) 2001 / Vers.6.12'
_computing_structure_solution 'BRUKER AXS SHELXTL (c) 2001 / Vers.6.12'
_diffrn_ambient_temperature 183(2)
_diffrn_detector_area_resol_mean 512
_diffrn_measured_fraction_theta_full 0.993
_diffrn_measured_fraction_theta_max 0.993
_diffrn_measurement_device_type
; 
 Siemens SMART three axis goniometer with APEX II area detector system
;
_diffrn_measurement_method
;
 Data collection strategy APEX 2 / COSMO
;
_diffrn_radiation_monochromator graphite
_diffrn_radiation_source 'fine-focus sealed tube'
_diffrn_radiation_type MoK\a
_diffrn_radiation_wavelength 0.71073
_diffrn_reflns_av_R_equivalents 0.0855
_diffrn_reflns_av_sigmaI/netI 0.0388
_diffrn_reflns_limit_h_max 14
_diffrn_reflns_limit_h_min -14
_diffrn_reflns_limit_k_max 16
_diffrn_reflns_limit_k_min -16
_diffrn_reflns_limit_l_max 20
_diffrn_reflns_limit_l_min -20
_diffrn_reflns_number 137606
_diffrn_reflns_theta_full 20.34
_diffrn_reflns_theta_max 20.34
_diffrn_reflns_theta_min 1.49
_exptl_absorpt_coefficient_mu 0.414
_exptl_absorpt_correction_T_max 0.97
_exptl_absorpt_correction_T_min 0.85
_exptl_absorpt_correction_type empirical
_exptl_absorpt_process_details
; 
 BRUKER AXS SMART APEX 2 Vers. 1.0-27
 R.H. Blessing, Acta Cryst. (1995) A51 33-38 
;
_exptl_crystal_colour yellow
_exptl_crystal_density_diffrn 1.424
_exptl_crystal_density_method 'not measured'
_exptl_crystal_description plate
_exptl_crystal_F_000 2086
_exptl_crystal_size_max 0.24
_exptl_crystal_size_mid 0.21
_exptl_crystal_size_min 0.07
_refine_diff_density_max 0.954
_refine_diff_density_min -0.539
_refine_diff_density_rms 0.101
_refine_ls_extinction_method none
_refine_ls_goodness_of_fit_ref 1.022
_refine_ls_hydrogen_treatment
;
 Riding model on idealized geometrics 
 with the 1.2 fold (1.5 fold for methyl 
 groups) isotropic displacement 
 parameters of the equivalent Uij of the 
 corresponding carbon atom
;
_refine_ls_matrix_type full
_refine_ls_number_parameters 1288
_refine_ls_number_reflns 9198
_refine_ls_number_restraints 0
_refine_ls_restrained_S_all 1.022
_refine_ls_R_factor_all 0.1496
_refine_ls_R_factor_gt 0.0915
_refine_ls_shift/su_max 0.647
_refine_ls_shift/su_mean 0.009
_refine_ls_structure_factor_coef Fsqd
_refine_ls_weighting_details 'calc w=1/[\s^2^(Fo^2^)+(0.1166P)^2^+34.2358P] where P=(Fo^2^+2Fc^2^)/3'
_refine_ls_weighting_scheme calc
_refine_ls_wR_factor_gt 0.2205
_refine_ls_wR_factor_ref 0.2878
_reflns_number_gt 5839
_reflns_number_total 9198
_reflns_threshold_expression >2sigma(I)
_cod_data_source_file jo8007513-File001.cif
_cod_data_source_block ac0kla_0m
_cod_original_formula_sum 'C56 H32 O4, 2( C H Cl3 )'
_cod_database_code 4023581

loop_
_symmetry_equiv_pos_as_xyz
'x, y, z'
'-x, -y, -z'

loop_
_atom_site_label
_atom_site_type_symbol
_atom_site_fract_x
_atom_site_fract_y
_atom_site_fract_z
_atom_site_U_iso_or_equiv
_atom_site_adp_type
_atom_site_occupancy
_atom_site_symmetry_multiplicity
_atom_site_calc_flag
_atom_site_refinement_flags
_atom_site_disorder_assembly
_atom_site_disorder_group
Cl1 Cl 0.1903(4) 0.1277(3) 0.3670(3) 0.1278(19) Uani 0.80 1 d P . .
Cl1A Cl 0.0401(19) 0.139(2) 0.4588(12) 0.151(12) Uani 0.20 1 d P . .
Cl2 Cl 0.0459(4) 0.0585(6) 0.4504(3) 0.140(3) Uani 0.80 1 d P . .
Cl2A Cl 0.1024(13) 0.1791(9) 0.4096(8) 0.080(4) Uani 0.20 1 d P . .
Cl3 Cl 0.0989(4) 0.0389(3) 0.3117(2) 0.0928(15) Uani 0.80 1 d P . .
Cl3A Cl 0.096(2) 0.000(2) 0.368(3) 0.27(3) Uani 0.20 1 d P . .
Cl4 Cl 0.8177(7) 0.7457(5) 0.3598(4) 0.257(4) Uani 1 1 d . . .
Cl5 Cl 0.8292(5) 0.5856(4) 0.4077(3) 0.192(3) Uani 1 1 d . . .
Cl6 Cl 0.8734(4) 0.7063(3) 0.4788(3) 0.169(2) Uani 1 1 d . . .
Cl7 Cl 0.0699(3) 0.9736(4) 0.1534(3) 0.174(2) Uani 1 1 d . . .
Cl8 Cl 0.1946(3) 0.8073(3) 0.0901(2) 0.1278(14) Uani 1 1 d . . .
Cl9 Cl 0.1181(3) 0.9443(3) 0.0137(2) 0.1529(18) Uani 1 1 d . . .
Cl10 Cl -0.0569(7) 0.7772(7) 0.0568(4) 0.187(3) Uani 0.70 1 d P . .
Cl11 Cl -0.2208(13) 0.8240(18) 0.0940(8) 0.173(8) Uani 0.30 1 d P . .
Cl12 Cl -0.0871(4) 0.7856(3) 0.1898(3) 0.1062(17) Uani 0.70 1 d P . .
Cl13 Cl -0.1963(4) 0.9320(3) 0.1325(3) 0.1078(17) Uani 0.70 1 d P . .
Cl14 Cl -0.086(3) 0.899(2) 0.0815(19) 0.306(19) Uani 0.30 1 d P . .
Cl15 Cl -0.1482(19) 0.756(2) 0.0900(15) 0.275(18) Uani 0.30 1 d P . .
O1 O 0.6027(4) 0.1809(3) 0.5162(3) 0.0417(14) Uani 1 1 d . . .
O2 O 0.6785(5) 0.0805(5) 0.5786(3) 0.0630(18) Uani 1 1 d . . .
O3 O 0.6280(4) -0.0428(4) 0.3075(3) 0.0451(15) Uani 1 1 d . . .
O4 O 0.5638(6) -0.1312(5) 0.3662(4) 0.081(2) Uani 1 1 d . . .
O5 O 0.3827(4) 0.2575(3) -0.0142(3) 0.0454(15) Uani 1 1 d . . .
O6 O 0.4436(9) 0.1610(7) -0.1002(5) 0.058(3) Uani 0.60 1 d P . .
O6A O 0.3345(17) 0.1913(12) -0.0832(8) 0.080(6) Uani 0.40 1 d P . .
O7 O 0.3752(4) 0.0373(3) 0.1894(3) 0.0431(15) Uani 1 1 d . . .
O8 O 0.3195(7) -0.0483(5) 0.1393(4) 0.091(3) Uani 1 1 d . . .
C1 C 0.6193(7) 0.0081(5) 0.3640(4) 0.040(2) Uani 1 1 d . . .
C2 C 0.5305(6) 0.0590(5) 0.4020(4) 0.035(2) Uani 1 1 d . . .
C3 C 0.4262(6) 0.0793(5) 0.3955(4) 0.043(2) Uani 1 1 d . . .
H3 H 0.4148 0.0354 0.3719 0.051 Uiso 1 1 d R . .
C4 C 0.3987(6) 0.1685(5) 0.3697(4) 0.038(2) Uani 1 1 d . . .
C5 C 0.3875(6) 0.1970(5) 0.3102(4) 0.043(2) Uani 1 1 d . . .
H5 H 0.3863 0.1581 0.2766 0.052 Uiso 1 1 d R . .
C6 C 0.3772(6) 0.2833(5) 0.2971(4) 0.037(2) Uani 1 1 d . . .
C7 C 0.3748(6) 0.3119(5) 0.2335(4) 0.040(2) Uani 1 1 d . . .
H7 H 0.3746 0.2738 0.1989 0.048 Uiso 1 1 d R . .
C8 C 0.3729(6) 0.3939(5) 0.2210(4) 0.039(2) Uani 1 1 d . . .
C9 C 0.3759(6) 0.4390(5) 0.1602(4) 0.044(2) Uani 1 1 d . . .
C10 C 0.3782(7) 0.4184(6) 0.0954(4) 0.053(3) Uani 1 1 d . . .
H10 H 0.3799 0.3623 0.0817 0.064 Uiso 1 1 d R . .
C11 C 0.3782(7) 0.4817(7) 0.0509(5) 0.065(3) Uani 1 1 d . . .
H11 H 0.3778 0.4688 0.0062 0.078 Uiso 1 1 d R . .
C12 C 0.3787(8) 0.5619(7) 0.0672(5) 0.068(3) Uani 1 1 d . . .
H12 H 0.3792 0.6033 0.0349 0.081 Uiso 1 1 d R . .
C13 C 0.3782(7) 0.5834(6) 0.1325(5) 0.053(2) Uani 1 1 d . . .
C14 C 0.3791(8) 0.6629(7) 0.1579(5) 0.066(3) Uani 1 1 d . . .
H14 H 0.3832 0.7076 0.1292 0.079 Uiso 1 1 d R . .
C15 C 0.3786(7) 0.6734(6) 0.2230(5) 0.063(3) Uani 1 1 d . . .
H15 H 0.3746 0.7289 0.2397 0.076 Uiso 1 1 d R . .
C16 C 0.3765(7) 0.6099(6) 0.2675(5) 0.057(3) Uani 1 1 d . . .
H16 H 0.3801 0.6187 0.3122 0.068 Uiso 1 1 d R . .
C17 C 0.3745(6) 0.5330(5) 0.2446(4) 0.042(2) Uani 1 1 d . . .
C18 C 0.3728(6) 0.4512(5) 0.2725(4) 0.041(2) Uani 1 1 d . . .
C19 C 0.3724(6) 0.4258(5) 0.3355(4) 0.039(2) Uani 1 1 d . . .
H19 H 0.3697 0.4657 0.3697 0.047 Uiso 1 1 d R . .
C20 C 0.3760(6) 0.3408(5) 0.3484(4) 0.038(2) Uani 1 1 d . . .
C21 C 0.3840(6) 0.3104(5) 0.4117(4) 0.039(2) Uani 1 1 d . . .
H21 H 0.3817 0.3486 0.4471 0.047 Uiso 1 1 d R . .
C22 C 0.3962(6) 0.2263(6) 0.4213(4) 0.041(2) Uani 1 1 d . . .
C23 C 0.4190(6) 0.1714(5) 0.4783(4) 0.039(2) Uani 1 1 d . . .
H23 H 0.4018 0.2012 0.5210 0.047 Uiso 1 1 d R . .
C24 C 0.5266(7) 0.1153(5) 0.4538(4) 0.040(2) Uani 1 1 d . . .
C25 C 0.6119(7) 0.1181(5) 0.4673(4) 0.039(2) Uani 1 1 d . . .
C26 C 0.7013(6) 0.0655(5) 0.4306(4) 0.039(2) Uani 1 1 d . . .
C27 C 0.8060(6) 0.0590(6) 0.4284(4) 0.049(2) Uani 1 1 d . . .
H27 H 0.8184 0.0769 0.4683 0.059 Uiso 1 1 d R . .
C28 C 0.8315(6) 0.1039(6) 0.3672(4) 0.047(2) Uani 1 1 d . . .
C29 C 0.8460(6) 0.1805(6) 0.3589(4) 0.049(2) Uani 1 1 d . . .
H29 H 0.8443 0.2158 0.3959 0.059 Uiso 1 1 d R . .
C30 C 0.8613(6) 0.2090(6) 0.2949(5) 0.055(3) Uani 1 1 d . . .
C31 C 0.8735(6) 0.2905(7) 0.2846(5) 0.058(3) Uani 1 1 d . . .
H31 H 0.8796 0.3234 0.3202 0.070 Uiso 1 1 d R . .
C32 C 0.8780(7) 0.3205(7) 0.2238(6) 0.067(3) Uani 1 1 d . . .
C33 C 0.8842(7) 0.4038(8) 0.2002(7) 0.077(3) Uani 1 1 d . . .
C34 C 0.8919(8) 0.4752(9) 0.2279(7) 0.093(4) Uani 1 1 d . . .
H34 H 0.8999 0.4764 0.2722 0.111 Uiso 1 1 d R . .
C35 C 0.8943(9) 0.5440(10) 0.1887(11) 0.122(6) Uani 1 1 d . . .
H35 H 0.9004 0.5930 0.2095 0.147 Uiso 1 1 d R . .
C36 C 0.8891(11) 0.5426(13) 0.1252(11) 0.131(7) Uani 1 1 d . . .
H36 H 0.8876 0.5931 0.1020 0.157 Uiso 1 1 d R . .
C37 C 0.8809(10) 0.4688(12) 0.0940(9) 0.110(5) Uani 1 1 d . . .
C38 C 0.8719(15) 0.4582(17) 0.0301(12) 0.167(10) Uani 1 1 d . . .
H38 H 0.8825 0.4964 -0.0030 0.200 Uiso 1 1 d R . .
C39 C 0.8612(14) 0.3827(17) 0.0086(9) 0.154(8) Uani 1 1 d . . .
H39 H 0.8457 0.3807 -0.0335 0.185 Uiso 1 1 d R . .
C40 C 0.8607(10) 0.3126(10) 0.0492(7) 0.113(5) Uani 1 1 d . . .
H40 H 0.8563 0.2599 0.0333 0.135 Uiso 1 1 d R . .
C41 C 0.8708(8) 0.3245(9) 0.1128(6) 0.079(3) Uani 1 1 d . . .
C42 C 0.8716(7) 0.2715(8) 0.1706(5) 0.065(3) Uani 1 1 d . . .
C43 C 0.8652(7) 0.1906(8) 0.1777(5) 0.065(3) Uani 1 1 d . . .
H43 H 0.8653 0.1566 0.1405 0.078 Uiso 1 1 d R . .
C44 C 0.8606(6) 0.1572(7) 0.2408(4) 0.052(3) Uani 1 1 d . . .
C45 C 0.8481(6) 0.0765(7) 0.2510(5) 0.057(3) Uani 1 1 d . . .
H45 H 0.8494 0.0404 0.2146 0.068 Uiso 1 1 d R . .
C46 C 0.8351(6) 0.0501(6) 0.3130(5) 0.050(2) Uani 1 1 d . . .
C47 C 0.8123(6) -0.0278(6) 0.3412(4) 0.051(2) Uani 1 1 d . . .
H47 H 0.8308 -0.0786 0.3120 0.062 Uiso 1 1 d R . .
C48 C 0.7043(6) 0.0112(5) 0.3778(4) 0.043(2) Uani 1 1 d . . .
C49 C 0.8801(8) 0.4008(10) 0.1336(7) 0.089(4) Uani 1 1 d . . .
C50 C 0.3752(6) 0.5221(5) 0.1764(4) 0.044(2) Uani 1 1 d . . .
C51 C 0.3730(6) 0.1036(5) 0.4684(4) 0.045(2) Uani 1 1 d . . .
H51A H 0.3904 0.0561 0.4955 0.053 Uiso 1 1 d R . .
H51B H 0.3034 0.1284 0.4743 0.053 Uiso 1 1 d R . .
C52 C 0.8587(7) -0.0367(6) 0.4016(4) 0.057(3) Uani 1 1 d . . .
H52A H 0.8427 -0.0768 0.4311 0.068 Uiso 1 1 d R . .
H52B H 0.9282 -0.0516 0.3892 0.068 Uiso 1 1 d R . .
C53 C 0.6364(7) 0.1553(7) 0.5701(4) 0.052(2) Uani 1 1 d . . .
C54 C 0.6184(8) 0.2311(6) 0.6156(4) 0.062(3) Uani 1 1 d . . .
H54A H 0.6431 0.2110 0.6538 0.093 Uiso 1 1 d R . .
H54B H 0.6513 0.2677 0.5940 0.093 Uiso 1 1 d R . .
H54C H 0.5496 0.2634 0.6286 0.093 Uiso 1 1 d R . .
C55 C 0.6005(8) -0.1124(6) 0.3145(5) 0.056(3) Uani 1 1 d . . .
C56 C 0.6224(8) -0.1622(6) 0.2506(5) 0.069(3) Uani 1 1 d . . .
H56A H 0.6005 -0.2104 0.2571 0.104 Uiso 1 1 d R . .
H56B H 0.5892 -0.1253 0.2209 0.104 Uiso 1 1 d R . .
H56C H 0.6915 -0.1831 0.2323 0.104 Uiso 1 1 d R . .
C101 C 0.3805(7) 0.1959(5) 0.0327(4) 0.040(2) Uani 1 1 d . . .
C102 C 0.2926(6) 0.1960(5) 0.0697(4) 0.042(2) Uani 1 1 d . . .
C103 C 0.1881(7) 0.2543(6) 0.0715(4) 0.054(3) Uani 1 1 d . . .
H103 H 0.1755 0.2809 0.0319 0.065 Uiso 1 1 d R . .
C104 C 0.1603(6) 0.3148(6) 0.1324(4) 0.049(2) Uani 1 1 d . . .
C105 C 0.1485(6) 0.3996(7) 0.1400(5) 0.053(3) Uani 1 1 d . . .
H105 H 0.1488 0.4332 0.1024 0.064 Uiso 1 1 d R . .
C106 C 0.1343(6) 0.4381(7) 0.2033(5) 0.056(3) Uani 1 1 d . . .
C107 C 0.1273(7) 0.5263(7) 0.2136(5) 0.062(3) Uani 1 1 d . . .
H107 H 0.1271 0.5619 0.1772 0.074 Uiso 1 1 d R . .
C108 C 0.1220(7) 0.5593(7) 0.2738(5) 0.063(3) Uani 1 1 d . . .
C109 C 0.1232(7) 0.6436(8) 0.2962(5) 0.066(3) Uani 1 1 d . . .
C110 C 0.1192(8) 0.7201(8) 0.2682(7) 0.088(4) Uani 1 1 d . . .
H110 H 0.1164 0.7252 0.2228 0.105 Uiso 1 1 d R . .
C111 C 0.1221(9) 0.7889(8) 0.3060(8) 0.097(4) Uani 1 1 d . . .
H111 H 0.1204 0.8416 0.2859 0.117 Uiso 1 1 d R . .
C112 C 0.1284(10) 0.7834(10) 0.3703(9) 0.107(4) Uani 1 1 d . . .
H112 H 0.1292 0.8325 0.3943 0.129 Uiso 1 1 d R . .
C113 C 0.1317(9) 0.7066(11) 0.4009(7) 0.095(4) Uani 1 1 d . . .
C114 C 0.1383(12) 0.6882(13) 0.4662(10) 0.135(6) Uani 1 1 d . . .
H114 H 0.1376 0.7319 0.4967 0.162 Uiso 1 1 d R . .
C115 C 0.1399(12) 0.6104(13) 0.4884(7) 0.125(6) Uani 1 1 d . . .
H115 H 0.1503 0.5991 0.5318 0.150 Uiso 1 1 d R . .
C116 C 0.1350(9) 0.5393(9) 0.4499(6) 0.104(4) Uani 1 1 d . . .
C117 C 0.1293(8) 0.5583(9) 0.3852(6) 0.077(3) Uani 1 1 d . . .
C118 C 0.1244(7) 0.5080(8) 0.3279(5) 0.067(3) Uani 1 1 d . . .
C119 C 0.1266(7) 0.4233(8) 0.3215(5) 0.067(3) Uani 1 1 d . . .
H119 H 0.1257 0.3893 0.3588 0.080 Uiso 1 1 d R . .
C120 C 0.1313(6) 0.3877(7) 0.2583(4) 0.054(3) Uani 1 1 d . . .
C121 C 0.1435(7) 0.2982(7) 0.2488(5) 0.057(3) Uani 1 1 d . . .
H121 H 0.1391 0.2635 0.2854 0.068 Uiso 1 1 d R . .
C122 C 0.1582(6) 0.2636(6) 0.1869(5) 0.051(2) Uani 1 1 d . . .
C123 C 0.1829(7) 0.1709(6) 0.1574(4) 0.053(3) Uani 1 1 d . . .
H123 H 0.1659 0.1313 0.1870 0.064 Uiso 1 1 d R . .
C124 C 0.2902(6) 0.1443(6) 0.1219(4) 0.044(2) Uani 1 1 d . . .
C125 C 0.3766(7) 0.0873(5) 0.1349(4) 0.041(2) Uani 1 1 d . . .
C126 C 0.4638(7) 0.0838(5) 0.0969(4) 0.041(2) Uani 1 1 d . . .
C127 C 0.5687(6) 0.0385(5) 0.1022(4) 0.042(2) Uani 1 1 d . . .
H127 H 0.5815 -0.0142 0.1241 0.051 Uiso 1 1 d R . .
C128 C 0.5957(6) 0.1094(5) 0.1291(4) 0.039(2) Uani 1 1 d . . .
C129 C 0.6060(6) 0.1294(5) 0.1897(4) 0.040(2) Uani 1 1 d . . .
H129 H 0.6053 0.0900 0.2235 0.048 Uiso 1 1 d R . .
C130 C 0.6176(6) 0.2091(5) 0.2037(4) 0.039(2) Uani 1 1 d . . .
C131 C 0.6187(6) 0.2347(5) 0.2673(4) 0.037(2) Uani 1 1 d . . .
H131 H 0.6170 0.1962 0.3017 0.045 Uiso 1 1 d R . .
C132 C 0.6232(6) 0.3136(5) 0.2807(4) 0.039(2) Uani 1 1 d . . .
C133 C 0.6195(6) 0.3603(6) 0.3418(4) 0.045(2) Uani 1 1 d . . .
C134 C 0.6154(7) 0.3397(6) 0.4061(4) 0.054(3) Uani 1 1 d . . .
H134 H 0.6123 0.2845 0.4185 0.065 Uiso 1 1 d R . .
C135 C 0.6158(8) 0.4011(7) 0.4528(5) 0.068(3) Uani 1 1 d . . .
H135 H 0.6149 0.3866 0.4974 0.082 Uiso 1 1 d R . .
C136 C 0.6192(8) 0.4798(7) 0.4360(6) 0.074(3) Uani 1 1 d . . .
H136 H 0.6173 0.5207 0.4692 0.088 Uiso 1 1 d R . .
C137 C 0.6236(7) 0.5037(6) 0.3709(5) 0.056(3) Uani 1 1 d . . .
C138 C 0.6288(8) 0.5813(6) 0.3453(6) 0.066(3) Uani 1 1 d . . .
H138 H 0.6284 0.6268 0.3740 0.079 Uiso 1 1 d R . .
C139 C 0.6338(7) 0.5919(6) 0.2796(5) 0.062(3) Uani 1 1 d . . .
H13F H 0.6378 0.6446 0.2634 0.074 Uiso 1 1 calc R . .
C140 C 0.6332(7) 0.5283(6) 0.2354(5) 0.060(3) Uani 1 1 d . . .
H140 H 0.6337 0.5380 0.1900 0.071 Uiso 1 1 d R . .
C141 C 0.6286(6) 0.4525(5) 0.2588(4) 0.044(2) Uani 1 1 d . . .
C142 C 0.6261(6) 0.3718(5) 0.2297(4) 0.042(2) Uani 1 1 d . . .
C143 C 0.6263(6) 0.3481(5) 0.1665(4) 0.041(2) Uani 1 1 d . . .
H143 H 0.6306 0.3866 0.1324 0.050 Uiso 1 1 d R . .
C144 C 0.6201(6) 0.2670(5) 0.1526(4) 0.038(2) Uani 1 1 d . . .
C145 C 0.6112(6) 0.2433(5) 0.0892(4) 0.041(2) Uani 1 1 d . . .
H145 H 0.6132 0.2815 0.0546 0.050 Uiso 1 1 d R . .
C146 C 0.5986(6) 0.1676(6) 0.0785(4) 0.042(2) Uani 1 1 d . . .
C147 C 0.5745(6) 0.1289(5) 0.0207(4) 0.044(2) Uani 1 1 d . . .
H147 H 0.5914 0.1486 -0.0219 0.052 Uiso 1 1 d R . .
C148 C 0.4673(6) 0.1395(5) 0.0451(4) 0.040(2) Uani 1 1 d . . .
C149 C 0.1269(8) 0.6394(9) 0.3632(6) 0.082(4) Uani 1 1 d . . .
C150 C 0.6241(6) 0.4413(5) 0.3257(4) 0.044(2) Uani 1 1 d . . .
C151 C 0.1358(7) 0.1895(6) 0.0975(5) 0.058(3) Uani 1 1 d . . .
H15A H 0.1542 0.1396 0.0674 0.069 Uiso 1 1 d R . .
H15B H 0.0660 0.2164 0.1101 0.069 Uiso 1 1 d R . .
C152 C 0.6222(6) 0.0315(5) 0.0289(4) 0.044(2) Uani 1 1 d . . .
H15C H 0.6063 -0.0053 0.0012 0.052 Uiso 1 1 d R . .
H15D H 0.6917 0.0140 0.0230 0.052 Uiso 1 1 d R . .
C153 C 0.3943(11) 0.2379(8) -0.0764(5) 0.087(4) Uani 1 1 d . . .
C154 C 0.3814(9) 0.3146(6) -0.1151(5) 0.073(3) Uani 1 1 d . . .
H15E H 0.4256 0.3426 -0.1086 0.109 Uiso 1 1 d R . .
H15F H 0.3950 0.2959 -0.1607 0.109 Uiso 1 1 d R . .
H15G H 0.3155 0.3547 -0.1017 0.109 Uiso 1 1 d R . .
C155 C 0.3485(7) -0.0319(6) 0.1856(5) 0.056(3) Uani 1 1 d . . .
C156 C 0.3558(8) -0.0818(6) 0.2439(5) 0.066(3) Uani 1 1 d . . .
H15H H 0.3351 -0.1298 0.2389 0.099 Uiso 1 1 d R . .
H15I H 0.4223 -0.1030 0.2483 0.099 Uiso 1 1 d R . .
H15J H 0.3149 -0.0454 0.2825 0.099 Uiso 1 1 d R . .
C201 C 0.1298(10) 0.0626(9) 0.3890(7) 0.107(4) Uani 1 1 d . . .
H201 H 0.1827 0.0110 0.3933 0.129 Uiso 1 1 d R . .
C202 C 0.8752(11) 0.6666(11) 0.4003(8) 0.131(6) Uani 1 1 d . . .
H202 H 0.9420 0.6427 0.3765 0.157 Uiso 1 1 d R . .
C203 C 0.1581(8) 0.9191(8) 0.0856(6) 0.090(4) Uani 1 1 d . . .
H203 H 0.2140 0.9356 0.0833 0.108 Uiso 1 1 d R . .
C204 C -0.108(2) 0.821(2) 0.1246(13) 0.253(17) Uani 1 1 d . . .

loop_
_atom_site_aniso_label
_atom_site_aniso_U_11
_atom_site_aniso_U_22
_atom_site_aniso_U_33
_atom_site_aniso_U_23
_atom_site_aniso_U_13
_atom_site_aniso_U_12
Cl1 0.148(5) 0.125(4) 0.168(5) 0.069(4) -0.086(4) -0.089(4)
Cl1A 0.110(18) 0.19(3) 0.080(15) -0.016(19) -0.020(12) 0.03(2)
Cl2 0.084(4) 0.275(9) 0.068(3) 0.034(5) -0.028(3) -0.065(5)
Cl2A 0.090(11) 0.064(9) 0.076(11) -0.005(8) -0.006(9) -0.025(9)
Cl3 0.081(3) 0.107(4) 0.076(3) 0.005(2) -0.014(2) -0.017(2)
Cl3A 0.11(2) 0.15(3) 0.52(8) -0.15(4) 0.02(4) -0.08(2)
Cl4 0.332(10) 0.192(6) 0.237(7) 0.114(6) -0.106(7) -0.056(6)
Cl5 0.290(7) 0.200(5) 0.164(5) 0.042(4) -0.100(5) -0.157(6)
Cl6 0.135(4) 0.159(4) 0.184(5) -0.053(4) -0.040(3) -0.015(3)
Cl7 0.110(3) 0.198(5) 0.174(5) -0.069(4) 0.027(3) -0.041(3)
Cl8 0.129(3) 0.114(3) 0.124(3) 0.027(2) -0.037(3) -0.018(2)
Cl9 0.135(4) 0.196(5) 0.160(4) 0.081(4) -0.083(3) -0.070(3)
Cl10 0.177(8) 0.254(10) 0.116(6) -0.030(6) -0.033(5) -0.061(7)
Cl11 0.102(11) 0.32(3) 0.095(10) 0.004(13) -0.027(9) -0.074(15)
Cl12 0.133(4) 0.100(4) 0.081(3) 0.023(3) -0.062(3) -0.014(3)
Cl13 0.113(4) 0.080(3) 0.132(4) 0.015(3) -0.061(3) -0.017(3)
Cl14 0.36(4) 0.30(4) 0.42(5) 0.14(4) -0.18(4) -0.26(4)
Cl15 0.134(18) 0.31(3) 0.35(4) -0.22(3) -0.02(2) -0.06(2)
O1 0.063(4) 0.041(3) 0.028(3) 0.008(3) -0.021(3) -0.021(3)
O2 0.090(5) 0.059(5) 0.046(4) 0.009(3) -0.032(4) -0.024(4)
O3 0.066(4) 0.040(4) 0.036(4) 0.007(3) -0.016(3) -0.026(3)
O4 0.136(7) 0.074(5) 0.054(5) 0.011(4) -0.023(5) -0.062(5)
O5 0.071(4) 0.043(4) 0.030(4) 0.010(3) -0.020(3) -0.025(3)
O6 0.100(10) 0.039(7) 0.035(6) 0.001(5) -0.021(6) -0.020(6)
O6A 0.14(2) 0.084(13) 0.054(11) 0.024(10) -0.055(12) -0.068(14)
O7 0.065(4) 0.037(3) 0.036(3) 0.011(3) -0.019(3) -0.024(3)
O8 0.160(8) 0.085(6) 0.063(5) 0.011(4) -0.035(5) -0.082(6)
C1 0.068(7) 0.038(5) 0.026(5) 0.013(4) -0.020(5) -0.027(5)
C2 0.042(6) 0.032(5) 0.034(5) 0.008(4) -0.011(4) -0.015(4)
C3 0.058(6) 0.042(5) 0.035(5) 0.008(4) -0.015(4) -0.024(5)
C4 0.043(5) 0.043(5) 0.035(5) 0.005(5) -0.008(4) -0.021(4)
C5 0.048(6) 0.041(6) 0.044(6) 0.005(5) -0.014(4) -0.020(4)
C6 0.041(5) 0.037(6) 0.037(6) 0.003(4) -0.009(4) -0.016(4)
C7 0.044(5) 0.040(6) 0.036(6) 0.001(4) -0.018(4) -0.011(4)
C8 0.042(5) 0.039(6) 0.038(5) 0.005(5) -0.016(4) -0.014(4)
C9 0.046(6) 0.038(6) 0.044(6) 0.006(5) -0.010(4) -0.011(4)
C10 0.074(7) 0.048(6) 0.040(6) 0.004(5) -0.021(5) -0.021(5)
C11 0.089(8) 0.069(8) 0.036(6) 0.017(6) -0.025(5) -0.020(6)
C12 0.090(8) 0.060(8) 0.052(7) 0.025(6) -0.022(6) -0.023(6)
C13 0.072(7) 0.038(6) 0.053(7) 0.013(5) -0.023(5) -0.020(5)
C14 0.092(8) 0.057(7) 0.055(7) 0.022(6) -0.024(6) -0.030(6)
C15 0.090(8) 0.030(6) 0.076(8) 0.014(6) -0.028(6) -0.023(5)
C16 0.074(7) 0.040(6) 0.057(6) 0.000(5) -0.023(5) -0.016(5)
C17 0.045(5) 0.035(6) 0.041(6) 0.010(4) -0.011(4) -0.006(4)
C18 0.042(5) 0.037(5) 0.042(6) 0.005(5) -0.015(4) -0.010(4)
C19 0.040(5) 0.037(6) 0.041(6) -0.004(4) -0.016(4) -0.010(4)
C20 0.042(5) 0.040(6) 0.034(5) 0.002(4) -0.016(4) -0.014(4)
C21 0.044(5) 0.033(6) 0.038(6) -0.001(4) -0.010(4) -0.011(4)
C22 0.051(6) 0.046(6) 0.033(5) 0.007(5) -0.017(4) -0.021(4)
C23 0.048(6) 0.038(5) 0.032(5) 0.003(4) -0.010(4) -0.017(4)
C24 0.064(7) 0.038(5) 0.027(5) 0.013(4) -0.013(4) -0.027(5)
C25 0.055(6) 0.041(5) 0.031(5) 0.012(4) -0.016(5) -0.027(5)
C26 0.045(6) 0.041(5) 0.033(5) 0.006(4) -0.011(5) -0.015(5)
C27 0.051(6) 0.054(6) 0.048(6) 0.012(5) -0.018(5) -0.021(5)
C28 0.041(6) 0.058(6) 0.040(6) 0.002(5) -0.013(4) -0.012(5)
C29 0.050(6) 0.062(7) 0.042(6) 0.008(5) -0.015(5) -0.025(5)
C30 0.043(6) 0.070(7) 0.052(7) 0.015(6) -0.011(5) -0.021(5)
C31 0.044(6) 0.071(7) 0.065(8) 0.017(6) -0.016(5) -0.026(5)
C32 0.049(7) 0.080(8) 0.074(8) 0.021(7) -0.021(6) -0.022(6)
C33 0.044(7) 0.080(9) 0.104(11) 0.042(8) -0.023(6) -0.017(6)
C34 0.073(8) 0.085(9) 0.136(12) 0.054(10) -0.039(8) -0.040(7)
C35 0.078(9) 0.111(12) 0.200(18) 0.087(13) -0.061(11) -0.043(8)
C36 0.096(11) 0.124(15) 0.187(19) 0.107(15) -0.055(12) -0.046(10)
C37 0.084(10) 0.119(13) 0.130(14) 0.087(12) -0.039(9) -0.032(9)
C38 0.147(16) 0.22(3) 0.16(2) 0.14(2) -0.066(14) -0.074(17)
C39 0.150(16) 0.24(2) 0.086(12) 0.100(16) -0.050(11) -0.068(17)
C40 0.110(11) 0.157(14) 0.079(10) 0.058(10) -0.031(8) -0.050(10)
C41 0.060(7) 0.099(10) 0.074(10) 0.030(8) -0.022(6) -0.017(7)
C42 0.039(6) 0.091(9) 0.059(8) 0.027(7) -0.005(5) -0.018(6)
C43 0.054(7) 0.091(9) 0.050(7) 0.014(6) -0.014(5) -0.025(6)
C44 0.038(6) 0.070(7) 0.043(6) 0.014(6) -0.005(4) -0.012(5)
C45 0.048(6) 0.067(7) 0.047(7) 0.002(5) -0.006(5) -0.013(5)
C46 0.045(6) 0.059(6) 0.045(6) 0.009(5) -0.010(5) -0.016(5)
C47 0.052(6) 0.050(6) 0.049(6) 0.003(5) -0.008(5) -0.016(5)
C48 0.057(7) 0.042(5) 0.032(5) 0.010(4) -0.012(5) -0.018(5)
C49 0.059(8) 0.112(12) 0.093(11) 0.047(10) -0.020(7) -0.027(7)
C50 0.039(5) 0.039(6) 0.049(6) 0.006(5) -0.013(4) -0.008(4)
C51 0.057(6) 0.049(6) 0.032(5) 0.006(4) -0.009(4) -0.025(5)
C52 0.060(6) 0.061(7) 0.046(6) 0.006(5) -0.011(5) -0.019(5)
C53 0.065(7) 0.053(7) 0.044(6) 0.010(6) -0.015(5) -0.026(6)
C54 0.090(8) 0.060(7) 0.043(6) -0.001(5) -0.026(5) -0.028(6)
C55 0.082(7) 0.048(6) 0.041(7) 0.007(5) -0.020(6) -0.023(6)
C56 0.112(9) 0.057(6) 0.052(7) -0.002(5) -0.024(6) -0.043(6)
C101 0.062(7) 0.033(5) 0.032(5) 0.004(4) -0.022(5) -0.018(5)
C102 0.049(6) 0.050(6) 0.030(5) 0.004(5) -0.009(5) -0.019(5)
C103 0.057(6) 0.062(6) 0.045(6) 0.014(5) -0.015(5) -0.020(5)
C104 0.051(6) 0.047(6) 0.049(6) 0.012(5) -0.012(5) -0.016(5)
C105 0.050(6) 0.067(8) 0.041(6) 0.017(5) -0.016(5) -0.014(5)
C106 0.047(6) 0.064(7) 0.053(7) 0.016(6) -0.013(5) -0.014(5)
C107 0.052(6) 0.070(8) 0.056(7) 0.010(6) -0.021(5) -0.009(5)
C108 0.058(7) 0.074(8) 0.057(8) 0.001(7) -0.024(5) -0.015(6)
C109 0.056(7) 0.073(9) 0.061(8) -0.013(6) -0.017(5) -0.011(6)
C110 0.064(8) 0.067(8) 0.117(10) -0.009(9) -0.022(7) -0.005(6)
C111 0.093(10) 0.066(9) 0.131(13) -0.013(9) -0.034(9) -0.019(7)
C112 0.094(10) 0.094(12) 0.128(14) -0.020(11) -0.026(9) -0.026(9)
C113 0.084(9) 0.115(13) 0.077(10) -0.031(10) -0.034(7) -0.015(8)
C114 0.116(13) 0.119(14) 0.139(18) -0.045(13) -0.044(11) 0.006(11)
C115 0.136(14) 0.136(14) 0.077(10) -0.025(11) -0.054(9) 0.001(12)
C116 0.096(10) 0.123(11) 0.067(9) -0.019(8) -0.029(7) 0.001(8)
C117 0.071(8) 0.089(10) 0.062(9) -0.007(7) -0.019(6) -0.013(7)
C118 0.052(7) 0.070(8) 0.056(7) -0.012(7) -0.011(5) 0.005(6)
C119 0.053(7) 0.080(9) 0.050(7) 0.005(6) -0.010(5) -0.004(6)
C120 0.043(6) 0.068(7) 0.042(7) 0.003(6) -0.007(5) -0.009(5)
C121 0.056(6) 0.070(8) 0.040(7) 0.014(5) -0.007(5) -0.020(5)
C122 0.038(6) 0.061(7) 0.050(7) 0.007(6) -0.007(5) -0.015(5)
C123 0.060(7) 0.057(6) 0.048(6) 0.019(5) -0.015(5) -0.024(5)
C124 0.055(7) 0.053(6) 0.028(5) 0.001(5) -0.007(5) -0.027(5)
C125 0.055(7) 0.039(5) 0.037(6) 0.010(4) -0.022(5) -0.021(5)
C126 0.055(7) 0.039(5) 0.038(5) 0.003(4) -0.018(5) -0.022(5)
C127 0.055(6) 0.033(5) 0.040(6) 0.012(4) -0.017(5) -0.013(4)
C128 0.047(5) 0.036(5) 0.036(6) 0.006(4) -0.008(4) -0.017(4)
C129 0.045(5) 0.042(6) 0.036(6) 0.008(4) -0.011(4) -0.016(4)
C130 0.042(5) 0.040(5) 0.042(6) 0.012(5) -0.015(4) -0.020(4)
C131 0.047(5) 0.037(5) 0.036(6) 0.016(4) -0.018(4) -0.019(4)
C132 0.044(5) 0.042(6) 0.038(5) 0.013(5) -0.016(4) -0.018(4)
C133 0.044(6) 0.046(6) 0.048(7) 0.006(5) -0.016(4) -0.018(4)
C134 0.064(7) 0.057(6) 0.046(6) 0.010(5) -0.019(5) -0.024(5)
C135 0.092(8) 0.074(8) 0.046(6) -0.003(6) -0.022(6) -0.036(7)
C136 0.084(8) 0.067(8) 0.073(9) -0.009(6) -0.022(6) -0.029(6)
C137 0.068(7) 0.047(6) 0.056(7) 0.001(6) -0.020(5) -0.022(5)
C138 0.088(8) 0.044(7) 0.072(8) -0.005(6) -0.025(6) -0.024(6)
C139 0.080(7) 0.039(6) 0.077(8) 0.011(6) -0.029(6) -0.027(5)
C140 0.078(7) 0.046(6) 0.063(7) 0.017(6) -0.025(6) -0.027(5)
C141 0.043(6) 0.041(6) 0.055(7) 0.005(5) -0.017(5) -0.018(4)
C142 0.033(5) 0.045(6) 0.046(6) 0.010(5) -0.012(4) -0.011(4)
C143 0.042(5) 0.044(6) 0.044(6) 0.017(4) -0.015(4) -0.019(4)
C144 0.038(5) 0.033(5) 0.043(6) 0.009(4) -0.013(4) -0.013(4)
C145 0.044(5) 0.044(6) 0.039(6) 0.011(4) -0.014(4) -0.017(4)
C146 0.043(5) 0.047(6) 0.035(5) 0.002(5) -0.006(4) -0.016(5)
C147 0.056(6) 0.050(6) 0.028(5) 0.010(4) -0.011(4) -0.022(5)
C148 0.057(6) 0.040(5) 0.029(5) 0.001(4) -0.012(4) -0.023(5)
C149 0.057(7) 0.085(10) 0.086(10) -0.024(8) -0.018(6) -0.002(6)
C150 0.047(6) 0.035(6) 0.051(7) 0.006(5) -0.015(5) -0.013(4)
C151 0.055(6) 0.067(7) 0.056(6) 0.013(5) -0.018(5) -0.024(5)
C152 0.046(5) 0.035(5) 0.046(6) -0.004(4) -0.008(4) -0.011(4)
C153 0.180(13) 0.077(10) 0.042(8) 0.027(7) -0.060(8) -0.072(10)
C154 0.120(10) 0.068(7) 0.044(6) 0.020(6) -0.033(6) -0.041(7)
C155 0.075(7) 0.042(6) 0.049(7) -0.001(5) -0.011(5) -0.022(5)
C156 0.088(8) 0.051(6) 0.056(7) 0.025(5) -0.014(6) -0.023(6)
C201 0.104(10) 0.111(11) 0.124(12) 0.035(9) -0.017(9) -0.064(9)
C202 0.085(10) 0.177(16) 0.144(14) 0.025(12) -0.031(9) -0.060(11)
C203 0.069(8) 0.097(9) 0.094(9) 0.004(7) -0.015(7) -0.020(7)
C204 0.29(3) 0.26(3) 0.17(2) -0.14(2) 0.10(2) -0.14(3)

loop_
_atom_type_symbol
_atom_type_description
_atom_type_scat_dispersion_real
_atom_type_scat_dispersion_imag
_atom_type_scat_source
C C 0.0033 0.0016 'International Tables Vol C Tables 4.2.6.8 and 6.1.1.4'
H H 0.0000 0.0000 'International Tables Vol C Tables 4.2.6.8 and 6.1.1.4'
O O 0.0106 0.0060 'International Tables Vol C Tables 4.2.6.8 and 6.1.1.4'
Cl Cl 0.1484 0.1585 'International Tables Vol C Tables 4.2.6.8 and 6.1.1.4'

loop_
_geom_angle_atom_site_label_1
_geom_angle_atom_site_label_2
_geom_angle_atom_site_label_3
_geom_angle
_geom_angle_site_symmetry_1
_geom_angle_site_symmetry_3
_geom_angle_publ_flag
Cl2A Cl1 C201 74.6(8) . . ?
Cl2 Cl1A Cl2A 122.3(18) . . ?
Cl2 Cl1A C201 57.7(10) . . ?
Cl2A Cl1A C201 64.8(11) . . ?
Cl1A Cl2 C201 79.2(14) . . ?
Cl1A Cl2 Cl3A 120.3(19) . . ?
C201 Cl2 Cl3A 47.2(10) . . ?
Cl1 Cl2A Cl1A 121.7(14) . . ?
Cl1 Cl2A C201 58.4(7) . . ?
Cl1A Cl2A C201 66.2(12) . . ?
Cl3A Cl3 C201 48.8(12) . . ?
Cl3 Cl3A C201 85(2) . . ?
Cl3 Cl3A Cl2 124(2) . . ?
C201 Cl3A Cl2 57.9(16) . . ?
C204 Cl10 Cl15 64.7(13) . . ?
C204 Cl10 Cl14 55.5(15) . . ?
Cl15 Cl10 Cl14 106.6(15) . . ?
C204 Cl10 Cl11 57.2(13) . . ?
Cl15 Cl10 Cl11 32.1(13) . . ?
Cl14 Cl10 Cl11 78.6(12) . . ?
Cl15 Cl11 O6A 115(2) . 2_565 ?
Cl15 Cl11 C204 57.6(13) . . ?
O6A Cl11 C204 164.4(16) 2_565 . ?
Cl15 Cl11 Cl13 111.2(15) . . ?
O6A Cl11 Cl13 131.9(14) 2_565 . ?
C204 Cl11 Cl13 53.7(10) . . ?
Cl15 Cl11 Cl10 41.1(16) . . ?
O6A Cl11 Cl10 144.0(14) 2_565 . ?
C204 Cl11 Cl10 41.2(6) . . ?
Cl13 Cl11 Cl10 81.9(7) . . ?
Cl14 Cl13 C204 56.0(12) . . ?
Cl14 Cl13 Cl11 88.6(11) . . ?
C204 Cl13 Cl11 57.2(11) . . ?
C204 Cl14 Cl13 67.3(16) . . ?
C204 Cl14 Cl10 48.6(10) . . ?
Cl13 Cl14 Cl10 105.6(12) . . ?
Cl11 Cl15 Cl10 107(3) . . ?
Cl11 Cl15 C204 82(2) . . ?
Cl10 Cl15 C204 56.2(12) . . ?
C53 O1 C25 119.3(6) . . ?
C55 O3 C1 119.0(6) . . ?
C153 O5 C101 121.5(7) . . ?
C153 O6 O6A 60.1(10) . . ?
C153 O6A O6 51.7(10) . . ?
C153 O6A Cl11 156.2(18) . 2_565 ?
O6 O6A Cl11 148.5(16) . 2_565 ?
C155 O7 C125 118.1(7) . . ?
C2 C1 C48 119.7(8) . . ?
C2 C1 O3 122.5(8) . . ?
C48 C1 O3 117.6(8) . . ?
C1 C2 C24 119.8(8) . . ?
C1 C2 C3 132.9(7) . . ?
C24 C2 C3 106.8(7) . . ?
C4 C3 C2 103.9(6) . . ?
C4 C3 C51 100.0(7) . . ?
C2 C3 C51 99.4(6) . . ?
C5 C4 C22 120.4(7) . . ?
C5 C4 C3 133.3(8) . . ?
C22 C4 C3 106.0(7) . . ?
C4 C5 C6 120.7(8) . . ?
C5 C6 C7 121.4(8) . . ?
C5 C6 C20 118.9(7) . . ?
C7 C6 C20 119.6(7) . . ?
C8 C7 C6 120.1(7) . . ?
C7 C8 C18 120.1(7) . . ?
C7 C8 C9 132.2(8) . . ?
C18 C8 C9 107.7(7) . . ?
C10 C9 C50 117.6(8) . . ?
C10 C9 C8 135.2(8) . . ?
C50 C9 C8 107.2(7) . . ?
C9 C10 C11 117.9(9) . . ?
C12 C11 C10 123.8(9) . . ?
C11 C12 C13 119.1(9) . . ?
C50 C13 C12 116.9(8) . . ?
C50 C13 C14 116.4(9) . . ?
C12 C13 C14 126.7(9) . . ?
C15 C14 C13 119.3(9) . . ?
C14 C15 C16 123.8(9) . . ?
C17 C16 C15 118.2(9) . . ?
C16 C17 C50 117.9(8) . . ?
C16 C17 C18 136.2(8) . . ?
C50 C17 C18 105.8(7) . . ?
C19 C18 C8 121.0(7) . . ?
C19 C18 C17 130.7(8) . . ?
C8 C18 C17 108.3(7) . . ?
C18 C19 C20 119.2(7) . . ?
C19 C20 C6 120.0(7) . . ?
C19 C20 C21 120.3(7) . . ?
C6 C20 C21 119.6(7) . . ?
C22 C21 C20 119.2(7) . . ?
C21 C22 C4 121.1(7) . . ?
C21 C22 C23 132.5(7) . . ?
C4 C22 C23 106.1(7) . . ?
C22 C23 C24 103.3(6) . . ?
C22 C23 C51 100.4(6) . . ?
C24 C23 C51 99.0(6) . . ?
C25 C24 C2 120.2(8) . . ?
C25 C24 C23 133.2(8) . . ?
C2 C24 C23 106.0(7) . . ?
C26 C25 C24 120.5(8) . . ?
C26 C25 O1 122.2(7) . . ?
C24 C25 O1 117.2(8) . . ?
C25 C26 C48 118.8(8) . . ?
C25 C26 C27 133.3(8) . . ?
C48 C26 C27 107.4(7) . . ?
C28 C27 C26 103.5(7) . . ?
C28 C27 C52 100.3(7) . . ?
C26 C27 C52 98.5(7) . . ?
C29 C28 C46 121.7(8) . . ?
C29 C28 C27 132.2(8) . . ?
C46 C28 C27 106.0(8) . . ?
C28 C29 C30 119.2(9) . . ?
C29 C30 C44 119.3(9) . . ?
C29 C30 C31 120.7(9) . . ?
C44 C30 C31 120.0(9) . . ?
C32 C31 C30 119.5(10) . . ?
C31 C32 C42 120.7(10) . . ?
C31 C32 C33 131.0(12) . . ?
C42 C32 C33 108.3(11) . . ?
C34 C33 C49 119.4(12) . . ?
C34 C33 C32 135.2(13) . . ?
C49 C33 C32 105.4(12) . . ?
C33 C34 C35 118.5(14) . . ?
C36 C35 C34 122.8(17) . . ?
C35 C36 C37 120.7(15) . . ?
C38 C37 C49 116.7(19) . . ?
C38 C37 C36 127.8(17) . . ?
C49 C37 C36 115.5(17) . . ?
C37 C38 C39 120.1(18) . . ?
C38 C39 C40 123.3(18) . . ?
C41 C40 C39 115.5(16) . . ?
C40 C41 C49 120.3(13) . . ?
C40 C41 C42 133.6(14) . . ?
C49 C41 C42 106.0(11) . . ?
C43 C42 C32 121.6(9) . . ?
C43 C42 C41 130.8(12) . . ?
C32 C42 C41 107.6(11) . . ?
C42 C43 C44 119.1(10) . . ?
C45 C44 C30 120.0(8) . . ?
C45 C44 C43 120.9(10) . . ?
C30 C44 C43 118.9(10) . . ?
C46 C45 C44 119.4(9) . . ?
C45 C46 C28 120.3(9) . . ?
C45 C46 C47 132.5(9) . . ?
C28 C46 C47 106.9(8) . . ?
C46 C47 C48 103.9(7) . . ?
C46 C47 C52 99.6(7) . . ?
C48 C47 C52 98.1(7) . . ?
C1 C48 C26 121.0(8) . . ?
C1 C48 C47 132.7(8) . . ?
C26 C48 C47 105.9(8) . . ?
C41 C49 C37 124.2(16) . . ?
C41 C49 C33 112.6(12) . . ?
C37 C49 C33 123.2(17) . . ?
C13 C50 C9 124.7(8) . . ?
C13 C50 C17 124.3(8) . . ?
C9 C50 C17 111.0(8) . . ?
C23 C51 C3 94.7(6) . . ?
C27 C52 C47 95.3(7) . . ?
O2 C53 O1 123.8(8) . . ?
O2 C53 C54 125.4(9) . . ?
O1 C53 C54 110.8(8) . . ?
O4 C55 O3 123.5(8) . . ?
O4 C55 C56 125.0(9) . . ?
O3 C55 C56 111.5(9) . . ?
C102 C101 C148 119.7(8) . . ?
C102 C101 O5 120.3(7) . . ?
C148 C101 O5 119.8(8) . . ?
C101 C102 C124 120.4(8) . . ?
C101 C102 C103 131.5(8) . . ?
C124 C102 C103 107.4(8) . . ?
C104 C103 C102 103.9(7) . . ?
C104 C103 C151 100.5(7) . . ?
C102 C103 C151 98.6(7) . . ?
C105 C104 C122 121.5(9) . . ?
C105 C104 C103 131.4(8) . . ?
C122 C104 C103 106.8(8) . . ?
C104 C105 C106 119.5(9) . . ?
C105 C106 C120 119.5(9) . . ?
C105 C106 C107 121.8(9) . . ?
C120 C106 C107 118.6(9) . . ?
C108 C107 C106 120.6(10) . . ?
C107 C108 C118 121.0(10) . . ?
C107 C108 C109 131.3(11) . . ?
C118 C108 C109 107.5(9) . . ?
C110 C109 C149 117.7(11) . . ?
C110 C109 C108 135.5(11) . . ?
C149 C109 C108 106.8(11) . . ?
C109 C110 C111 119.4(13) . . ?
C112 C111 C110 122.5(14) . . ?
C111 C112 C113 119.8(13) . . ?
C149 C113 C112 117.2(13) . . ?
C149 C113 C114 114.5(16) . . ?
C112 C113 C114 128.3(15) . . ?
C115 C114 C113 121.0(16) . . ?
C114 C115 C116 125.4(14) . . ?
C117 C116 C115 112.8(13) . . ?
C116 C117 C149 121.1(12) . . ?
C116 C117 C118 133.1(13) . . ?
C149 C117 C118 105.8(10) . . ?
C119 C118 C108 120.9(10) . . ?
C119 C118 C117 130.4(11) . . ?
C108 C118 C117 108.6(10) . . ?
C118 C119 C120 118.7(10) . . ?
C106 C120 C119 120.0(10) . . ?
C106 C120 C121 119.6(9) . . ?
C119 C120 C121 120.0(9) . . ?
C122 C121 C120 118.9(9) . . ?
C121 C122 C104 121.0(9) . . ?
C121 C122 C123 133.4(9) . . ?
C104 C122 C123 105.4(8) . . ?
C124 C123 C122 103.4(7) . . ?
C124 C123 C151 99.3(7) . . ?
C122 C123 C151 100.9(7) . . ?
C102 C124 C125 120.3(8) . . ?
C102 C124 C123 106.0(8) . . ?
C125 C124 C123 133.5(8) . . ?
C126 C125 C124 119.7(8) . . ?
C126 C125 O7 119.4(7) . . ?
C124 C125 O7 120.8(8) . . ?
C125 C126 C148 120.5(8) . . ?
C125 C126 C127 133.0(8) . . ?
C148 C126 C127 106.0(7) . . ?
C128 C127 C126 104.0(6) . . ?
C128 C127 C152 99.9(6) . . ?
C126 C127 C152 100.1(6) . . ?
C129 C128 C146 120.2(7) . . ?
C129 C128 C127 133.0(7) . . ?
C146 C128 C127 106.4(7) . . ?
C128 C129 C130 120.4(8) . . ?
C131 C130 C129 121.3(7) . . ?
C131 C130 C144 119.6(7) . . ?
C129 C130 C144 118.9(7) . . ?
C132 C131 C130 120.5(7) . . ?
C131 C132 C142 120.2(8) . . ?
C131 C132 C133 133.1(8) . . ?
C142 C132 C133 106.6(7) . . ?
C134 C133 C150 118.5(8) . . ?
C134 C133 C132 134.1(8) . . ?
C150 C133 C132 107.4(7) . . ?
C133 C134 C135 118.7(9) . . ?
C136 C135 C134 121.7(10) . . ?
C135 C136 C137 121.7(10) . . ?
C150 C137 C138 115.9(9) . . ?
C150 C137 C136 115.4(9) . . ?
C138 C137 C136 128.8(10) . . ?
C139 C138 C137 119.9(9) . . ?
C138 C139 C140 123.0(9) . . ?
C141 C140 C139 118.3(9) . . ?
C140 C141 C150 118.9(8) . . ?
C140 C141 C142 135.0(9) . . ?
C150 C141 C142 106.1(7) . . ?
C143 C142 C132 120.7(8) . . ?
C143 C142 C141 131.2(8) . . ?
C132 C142 C141 108.1(7) . . ?
C142 C143 C144 119.3(8) . . ?
C143 C144 C145 120.9(7) . . ?
C143 C144 C130 119.7(7) . . ?
C145 C144 C130 119.3(7) . . ?
C146 C145 C144 119.8(8) . . ?
C145 C146 C128 121.4(8) . . ?
C145 C146 C147 132.7(8) . . ?
C128 C146 C147 105.5(7) . . ?
C148 C147 C146 103.9(6) . . ?
C148 C147 C152 99.4(6) . . ?
C146 C147 C152 100.0(6) . . ?
C101 C148 C126 119.2(8) . . ?
C101 C148 C147 134.0(8) . . ?
C126 C148 C147 106.3(7) . . ?
C113 C149 C117 125.2(13) . . ?
C113 C149 C109 123.4(14) . . ?
C117 C149 C109 111.3(11) . . ?
C137 C150 C141 124.1(8) . . ?
C137 C150 C133 124.1(8) . . ?
C141 C150 C133 111.8(8) . . ?
C123 C151 C103 93.4(7) . . ?
C147 C152 C127 94.3(6) . . ?
O6 C153 O5 119.3(10) . . ?
O6 C153 O6A 68.2(11) . . ?
O5 C153 O6A 108.5(12) . . ?
O6 C153 C154 124.1(11) . . ?
O5 C153 C154 112.1(10) . . ?
O6A C153 C154 114.9(12) . . ?
O8 C155 O7 122.1(9) . . ?
O8 C155 C156 125.2(9) . . ?
O7 C155 C156 112.7(9) . . ?
Cl3A C201 Cl2 75(2) . . ?
Cl3A C201 Cl1 147(3) . . ?
Cl2 C201 Cl1 136.5(10) . . ?
Cl3A C201 Cl2A 147(2) . . ?
Cl2 C201 Cl2A 92.2(9) . . ?
Cl1 C201 Cl2A 47.0(6) . . ?
Cl3A C201 Cl3 46(3) . . ?
Cl2 C201 Cl3 109.0(8) . . ?
Cl1 C201 Cl3 102.7(7) . . ?
Cl2A C201 Cl3 114.5(9) . . ?
Cl3A C201 Cl1A 113(2) . . ?
Cl2 C201 Cl1A 43.2(12) . . ?
Cl1 C201 Cl1A 94.2(14) . . ?
Cl2A C201 Cl1A 49.0(13) . . ?
Cl3 C201 Cl1A 123.8(11) . . ?
Cl4 C202 Cl5 113.2(9) . . ?
Cl4 C202 Cl6 110.5(11) . . ?
Cl5 C202 Cl6 109.5(9) . . ?
Cl7 C203 Cl9 111.7(7) . . ?
Cl7 C203 Cl8 111.6(7) . . ?
Cl9 C203 Cl8 108.5(7) . . ?
Cl12 C204 Cl10 127(2) . . ?
Cl12 C204 Cl15 108(2) . . ?
Cl10 C204 Cl15 59.0(13) . . ?
Cl12 C204 Cl14 134(2) . . ?
Cl10 C204 Cl14 75.8(19) . . ?
Cl15 C204 Cl14 117(3) . . ?
Cl12 C204 Cl13 114.2(10) . . ?
Cl10 C204 Cl13 119(2) . . ?
Cl15 C204 Cl13 109(2) . . ?
Cl14 C204 Cl13 56.7(19) . . ?
Cl12 C204 Cl11 123.3(16) . . ?
Cl10 C204 Cl11 81.7(15) . . ?
Cl15 C204 Cl11 40.3(13) . . ?
Cl14 C204 Cl11 97(2) . . ?
Cl13 C204 Cl11 69.1(16) . . ?

loop_
_geom_bond_atom_site_label_1
_geom_bond_atom_site_label_2
_geom_bond_distance
_geom_bond_site_symmetry_2
_geom_bond_publ_flag
Cl1 Cl2A 1.406(16) . ?
Cl1 C201 1.639(13) . ?
Cl1A Cl2 1.31(3) . ?
Cl1A Cl2A 1.55(4) . ?
Cl1A C201 1.88(3) . ?
Cl2 C201 1.613(13) . ?
Cl2 Cl3A 1.84(4) . ?
Cl2A C201 1.85(2) . ?
Cl3 Cl3A 1.34(6) . ?
Cl3 C201 1.851(15) . ?
Cl3A C201 1.40(3) . ?
Cl4 C202 1.640(17) . ?
Cl5 C202 1.698(16) . ?
Cl6 C202 1.759(17) . ?
Cl7 C203 1.717(12) . ?
Cl8 C203 1.742(13) . ?
Cl9 C203 1.731(12) . ?
Cl10 C204 1.505(19) . ?
Cl10 Cl15 1.55(3) . ?
Cl10 Cl14 1.94(3) . ?
Cl10 Cl11 2.261(18) . ?
Cl11 Cl15 1.25(3) . ?
Cl11 O6A 1.87(3) 2_565 ?
Cl11 C204 1.92(4) . ?
Cl11 Cl13 2.13(2) . ?
Cl12 C204 1.53(4) . ?
Cl13 Cl14 1.67(4) . ?
Cl13 C204 1.84(3) . ?
Cl14 C204 1.65(4) . ?
Cl15 C204 1.64(3) . ?
O1 C53 1.338(10) . ?
O1 C25 1.408(9) . ?
O2 C53 1.209(10) . ?
O3 C55 1.347(11) . ?
O3 C1 1.408(10) . ?
O4 C55 1.195(11) . ?
O5 C153 1.300(11) . ?
O5 C101 1.414(10) . ?
O6 C153 1.264(15) . ?
O6 O6A 1.50(2) . ?
O6A C153 1.40(2) . ?
O6A Cl11 1.87(3) 2_565 ?
O7 C155 1.343(11) . ?
O7 C125 1.406(9) . ?
O8 C155 1.208(11) . ?
C1 C2 1.372(11) . ?
C1 C48 1.384(12) . ?
C2 C24 1.407(11) . ?
C2 C3 1.518(11) . ?
C3 C4 1.516(11) . ?
C3 C51 1.543(11) . ?
C4 C5 1.351(11) . ?
C4 C22 1.428(11) . ?
C5 C6 1.411(11) . ?
C6 C7 1.412(11) . ?
C6 C20 1.426(11) . ?
C7 C8 1.371(11) . ?
C8 C18 1.434(11) . ?
C8 C9 1.470(12) . ?
C9 C10 1.388(12) . ?
C9 C50 1.410(12) . ?
C10 C11 1.397(13) . ?
C11 C12 1.370(13) . ?
C12 C13 1.408(13) . ?
C13 C50 1.370(12) . ?
C13 C14 1.424(13) . ?
C14 C15 1.370(13) . ?
C15 C16 1.403(13) . ?
C16 C17 1.370(12) . ?
C17 C50 1.435(12) . ?
C17 C18 1.476(12) . ?
C18 C19 1.378(11) . ?
C19 C20 1.413(11) . ?
C20 C21 1.428(11) . ?
C21 C22 1.356(11) . ?
C22 C23 1.519(11) . ?
C23 C24 1.529(12) . ?
C23 C51 1.540(11) . ?
C24 C25 1.383(11) . ?
C25 C26 1.377(11) . ?
C26 C48 1.407(11) . ?
C26 C27 1.526(12) . ?
C27 C28 1.521(12) . ?
C27 C52 1.544(12) . ?
C28 C29 1.359(12) . ?
C28 C46 1.423(12) . ?
C29 C30 1.416(12) . ?
C30 C44 1.423(13) . ?
C30 C31 1.428(13) . ?
C31 C32 1.360(14) . ?
C32 C42 1.414(15) . ?
C32 C33 1.487(16) . ?
C33 C34 1.366(17) . ?
C33 C49 1.408(17) . ?
C34 C35 1.405(17) . ?
C35 C36 1.35(2) . ?
C36 C37 1.44(2) . ?
C37 C38 1.39(3) . ?
C37 C49 1.394(18) . ?
C38 C39 1.40(3) . ?
C39 C40 1.43(2) . ?
C40 C41 1.391(17) . ?
C41 C49 1.394(17) . ?
C41 C42 1.490(15) . ?
C42 C43 1.377(14) . ?
C43 C44 1.425(13) . ?
C44 C45 1.419(13) . ?
C45 C46 1.361(12) . ?
C46 C47 1.527(12) . ?
C47 C48 1.540(12) . ?
C47 C52 1.551(12) . ?
C53 C54 1.486(13) . ?
C55 C56 1.483(13) . ?
C101 C102 1.378(12) . ?
C101 C148 1.389(12) . ?
C102 C124 1.386(12) . ?
C102 C103 1.521(12) . ?
C103 C104 1.510(13) . ?
C103 C151 1.566(12) . ?
C104 C105 1.354(12) . ?
C104 C122 1.417(12) . ?
C105 C106 1.411(13) . ?
C106 C120 1.418(13) . ?
C106 C107 1.436(13) . ?
C107 C108 1.348(13) . ?
C108 C118 1.409(14) . ?
C108 C109 1.477(15) . ?
C109 C110 1.379(15) . ?
C109 C149 1.414(15) . ?
C110 C111 1.404(16) . ?
C111 C112 1.366(18) . ?
C112 C113 1.409(19) . ?
C113 C149 1.392(17) . ?
C113 C114 1.41(2) . ?
C114 C115 1.36(2) . ?
C115 C116 1.46(2) . ?
C116 C117 1.399(16) . ?
C117 C149 1.404(16) . ?
C117 C118 1.488(15) . ?
C118 C119 1.393(14) . ?
C119 C120 1.426(13) . ?
C120 C121 1.433(13) . ?
C121 C122 1.357(12) . ?
C122 C123 1.541(13) . ?
C123 C124 1.527(12) . ?
C123 C151 1.543(12) . ?
C124 C125 1.392(12) . ?
C125 C126 1.359(12) . ?
C126 C148 1.422(11) . ?
C126 C127 1.517(12) . ?
C127 C128 1.511(11) . ?
C127 C152 1.554(11) . ?
C128 C129 1.362(11) . ?
C128 C146 1.431(11) . ?
C129 C130 1.424(11) . ?
C130 C131 1.400(11) . ?
C130 C144 1.434(11) . ?
C131 C132 1.362(11) . ?
C132 C142 1.436(11) . ?
C132 C133 1.474(12) . ?
C133 C134 1.378(12) . ?
C133 C150 1.401(12) . ?
C134 C135 1.413(13) . ?
C135 C136 1.359(14) . ?
C136 C137 1.410(14) . ?
C137 C150 1.396(12) . ?
C137 C138 1.408(13) . ?
C138 C139 1.372(13) . ?
C139 C140 1.405(13) . ?
C140 C141 1.360(12) . ?
C141 C150 1.399(12) . ?
C141 C142 1.482(12) . ?
C142 C143 1.378(11) . ?
C143 C144 1.409(11) . ?
C144 C145 1.428(11) . ?
C145 C146 1.355(11) . ?
C146 C147 1.532(12) . ?
C147 C148 1.526(12) . ?
C147 C152 1.542(11) . ?
C153 C154 1.479(14) . ?
C155 C156 1.470(13) . ?
